data_2209678
loop_
_publ_author_name
'Zheng-Dong Fang'
'Ming-Wu Ding'

_publ_section_title 2-Diethylamino-6-ethyl-6-methyl-3-phenylthieno[2,3-<i>d</i>]pyrimidin-4(3<i>H</i>)-one
_journal_coeditor_code WK2013
_journal_issue 7
_journal_name_full 'Acta Crystallographica Section E'
_journal_page_first o2862
_journal_page_last o2863
_journal_paper_doi 10.1107/S1600536806021799
_journal_volume 62
_journal_year 2006
_chemical_formula_iupac 'C19 H23 N3 O S'
_chemical_formula_moiety 'C19 H23 N3 O S'
_chemical_formula_sum 'C19 H23 N3 O S'
_chemical_formula_weight 341.46
_chemical_melting_point 418
_chemical_name_systematic
;
2-Diethylamino-6-ethyl-6-methyl-3-phenylthieno[2,3-d]pyrimidin-4(3H)-one
;
_space_group_IT_number 14
_symmetry_cell_setting monoclinic
_symmetry_space_group_name_Hall '-P 2ybc'
_symmetry_space_group_name_H-M 'P 1 21/c 1'
_atom_sites_solution_hydrogens geom
_atom_sites_solution_primary direct
_atom_sites_solution_secondary difmap
_audit_creation_method SHELXL97
_cell_angle_alpha 90.00
_cell_angle_beta 97.269(2)
_cell_angle_gamma 90.00
_cell_formula_units_Z 4
_cell_length_a 8.8085(10)
_cell_length_b 9.5503(11)
_cell_length_c 22.037(3)
_cell_measurement_reflns_used 3015
_cell_measurement_temperature 292(2)
_cell_measurement_theta_max 24.83
_cell_measurement_theta_min 2.33
_cell_volume 1838.9(4)
_computing_cell_refinement 'SAINT (Bruker, 1999)'
_computing_data_collection 'SMART (Bruker, 1997)'
_computing_data_reduction SAINT
_computing_molecular_graphics 'SHELXTL (Bruker, 2001)'
_computing_publication_material SHELXTL
_computing_structure_refinement 'SHELXL97 (Sheldrick, 1997)'
_computing_structure_solution 'SHELXS97 (Sheldrick, 1997)'
_diffrn_ambient_temperature 292(2)
_diffrn_measured_fraction_theta_full 0.987
_diffrn_measured_fraction_theta_max 0.987
_diffrn_measurement_device_type 'Bruker SMART CCD area-detector'
_diffrn_measurement_method '\f and \w'
_diffrn_radiation_monochromator graphite
_diffrn_radiation_source 'fine-focus sealed tube'
_diffrn_radiation_type MoK\a
_diffrn_radiation_wavelength 0.71073
_diffrn_reflns_av_R_equivalents 0.0545
_diffrn_reflns_av_sigmaI/netI 0.0501
_diffrn_reflns_limit_h_max 11
_diffrn_reflns_limit_h_min -11
_diffrn_reflns_limit_k_max 12
_diffrn_reflns_limit_k_min -11
_diffrn_reflns_limit_l_max 22
_diffrn_reflns_limit_l_min -28
_diffrn_reflns_number 11310
_diffrn_reflns_theta_full 27.50
_diffrn_reflns_theta_max 27.50
_diffrn_reflns_theta_min 1.86
_exptl_absorpt_coefficient_mu 0.186
_exptl_absorpt_correction_type none
_exptl_crystal_colour yellow
_exptl_crystal_density_diffrn 1.233
_exptl_crystal_density_meas 1.233
_exptl_crystal_density_method 'not measured'
_exptl_crystal_description block
_exptl_crystal_F_000 728
_exptl_crystal_size_max 0.30
_exptl_crystal_size_mid 0.20
_exptl_crystal_size_min 0.20
_refine_diff_density_max 0.192
_refine_diff_density_min -0.308
_refine_ls_extinction_method none
_refine_ls_goodness_of_fit_ref 1.019
_refine_ls_hydrogen_treatment constr
_refine_ls_matrix_type full
_refine_ls_number_parameters 221
_refine_ls_number_reflns 4174
_refine_ls_number_restraints 0
_refine_ls_restrained_S_all 1.019
_refine_ls_R_factor_all 0.0752
_refine_ls_R_factor_gt 0.0535
_refine_ls_shift/su_max 0.001
_refine_ls_shift/su_mean 0.000
_refine_ls_structure_factor_coef Fsqd
_refine_ls_weighting_details 'calc w = 1/[\s^2^(Fo^2^)+(0.0682P)^2^] where P=(Fo^2^+2Fc^2^)/3'
_refine_ls_weighting_scheme calc
_refine_ls_wR_factor_gt 0.1257
_refine_ls_wR_factor_ref 0.1365
_reflns_number_gt 3015
_reflns_number_total 4174
_reflns_threshold_expression I>2\s(I)
_cod_data_source_file wk2013.cif
_cod_data_source_block I
_cod_depositor_comments
;
The following automatic conversions were performed:
'_symmetry_cell_setting' value 'Monoclinic' changed to 'monoclinic'
according to '/home/saulius/struct/CIF-dictionaries/cif_core.dic'
dictionary named 'cif_core.dic' version 2.4.1 from 2010-06-29.

Automatic conversion script
Id: cif_fix_enum 1527 2010-12-29 10:47:43Z saulius 

The following automatic conversions were performed:

'_symmetry_cell_setting' value 'Monoclinic' changed to 'monoclinic'
according to /home/saulius/struct/CIF-dictionaries/cif_core.dic
dictionary named 'cif_core.dic' version 2.4.1 from 2010-06-29.

Automatic conversion script
Id: cif_fix_values 1715 2011-07-08 13:25:40Z adriana 
;
_cod_original_cell_volume 1839.0(4)
_cod_original_sg_symbol_H-M 'P 21/c'
_cod_database_code 2209678
_cod_database_fobs_code 2209678

loop_
_symmetry_equiv_pos_as_xyz
'x, y, z'
'-x, y+1/2, -z+1/2'
'-x, -y, -z'
'x, -y-1/2, z-1/2'

loop_
_atom_site_type_symbol
_atom_site_label
_atom_site_fract_x
_atom_site_fract_y
_atom_site_fract_z
_atom_site_U_iso_or_equiv
_atom_site_adp_type
_atom_site_calc_flag
_atom_site_refinement_flags
_atom_site_occupancy
C C1 0.2748(3) 0.2136(2) 0.47246(12) 0.0772(7) Uani d . 1
H H1A 0.1909 0.2297 0.4955 0.116 Uiso calc R 1
H H1B 0.3375 0.1390 0.4910 0.116 Uiso calc R 1
H H1C 0.2358 0.1882 0.4313 0.116 Uiso calc R 1
C C2 0.3693(2) 0.3452(2) 0.47186(9) 0.0562(5) Uani d . 1
H H2A 0.4083 0.3702 0.5136 0.067 Uiso calc R 1
H H2B 0.4563 0.3270 0.4501 0.067 Uiso calc R 1
C C3 0.2044(3) 0.5770(3) 0.54139(9) 0.0739(7) Uani d . 1
H H3A 0.2433 0.4926 0.5613 0.111 Uiso calc R 1
H H3B 0.1007 0.5915 0.5491 0.111 Uiso calc R 1
H H3C 0.2662 0.6549 0.5570 0.111 Uiso calc R 1
C C4 0.2803(2) 0.4659(2) 0.44234(8) 0.0456(4) Uani d . 1
C C5 0.2090(2) 0.5642(2) 0.47370(9) 0.0543(5) Uani d . 1
C C6 0.1628(2) 0.60491(19) 0.36148(8) 0.0432(4) Uani d . 1
C C7 0.25372(19) 0.49043(18) 0.37756(8) 0.0396(4) Uani d . 1
C C8 0.3169(2) 0.41712(18) 0.32959(8) 0.0415(4) Uani d . 1
C C9 0.16679(19) 0.58387(17) 0.25994(8) 0.0395(4) Uani d . 1
C C10 0.35126(19) 0.42110(18) 0.22131(7) 0.0396(4) Uani d . 1
C C11 0.3336(2) 0.2844(2) 0.20222(9) 0.0521(5) Uani d . 1
H H11 0.2669 0.2254 0.2196 0.062 Uiso calc R 1
C C12 0.4153(3) 0.2350(2) 0.15717(10) 0.0665(6) Uani d . 1
H H12 0.4041 0.1426 0.1442 0.080 Uiso calc R 1
C C13 0.5132(3) 0.3230(3) 0.13161(10) 0.0693(7) Uani d . 1
H H13 0.5677 0.2900 0.1011 0.083 Uiso calc R 1
C C14 0.5309(2) 0.4598(3) 0.15098(9) 0.0626(6) Uani d . 1
H H14 0.5973 0.5187 0.1334 0.075 Uiso calc R 1
C C15 0.4502(2) 0.5102(2) 0.19660(8) 0.0477(4) Uani d . 1
H H15 0.4627 0.6022 0.2102 0.057 Uiso calc R 1
C C16 0.0477(2) 0.5203(2) 0.15713(9) 0.0518(5) Uani d . 1
H H16A -0.0617 0.5372 0.1527 0.062 Uiso calc R 1
H H16B 0.0661 0.4271 0.1740 0.062 Uiso calc R 1
C C17 0.1021(3) 0.5266(2) 0.09473(9) 0.0670(6) Uani d . 1
H H17A 0.0849 0.6189 0.0780 0.101 Uiso calc R 1
H H17B 0.0464 0.4596 0.0681 0.101 Uiso calc R 1
H H17C 0.2094 0.5053 0.0985 0.101 Uiso calc R 1
C C18 0.0651(2) 0.7675(2) 0.19106(9) 0.0509(5) Uani d . 1
H H18A -0.0163 0.7812 0.2163 0.061 Uiso calc R 1
H H18B 0.0216 0.7789 0.1487 0.061 Uiso calc R 1
C C19 0.1857(3) 0.8767(2) 0.20685(10) 0.0636(6) Uani d . 1
H H19A 0.2169 0.8763 0.2502 0.095 Uiso calc R 1
H H19B 0.1451 0.9671 0.1946 0.095 Uiso calc R 1
H H19C 0.2723 0.8568 0.1859 0.095 Uiso calc R 1
N N1 0.26886(15) 0.47293(14) 0.26980(6) 0.0381(3) Uani d . 1
N N2 0.11491(17) 0.65260(15) 0.30406(7) 0.0450(4) Uani d . 1
N N3 0.12541(16) 0.62379(15) 0.20014(7) 0.0436(4) Uani d . 1
O O1 0.40594(18) 0.31988(14) 0.33535(6) 0.0634(4) Uani d . 1
S S1 0.10895(7) 0.68593(6) 0.42534(2) 0.0605(2) Uani d . 1

loop_
_atom_site_aniso_label
_atom_site_aniso_U_11
_atom_site_aniso_U_22
_atom_site_aniso_U_33
_atom_site_aniso_U_12
_atom_site_aniso_U_13
_atom_site_aniso_U_23
C1 0.0916(18) 0.0622(15) 0.0769(17) -0.0034(13) 0.0068(14) 0.0146(12)
C2 0.0601(12) 0.0658(14) 0.0412(11) -0.0017(10) 0.0010(9) 0.0058(9)
C3 0.0953(18) 0.0848(17) 0.0448(12) -0.0026(14) 0.0210(12) -0.0080(11)
C4 0.0475(10) 0.0513(11) 0.0385(10) -0.0069(8) 0.0073(8) 0.0003(8)
C5 0.0618(12) 0.0621(13) 0.0408(11) -0.0052(10) 0.0139(9) -0.0021(9)
C6 0.0468(10) 0.0428(10) 0.0422(10) -0.0022(8) 0.0138(8) -0.0019(8)
C7 0.0423(9) 0.0401(10) 0.0369(9) -0.0052(7) 0.0069(7) -0.0010(7)
C8 0.0472(10) 0.0378(10) 0.0397(10) 0.0024(8) 0.0059(8) 0.0041(7)
C9 0.0398(9) 0.0353(9) 0.0440(10) -0.0016(7) 0.0072(7) 0.0026(7)
C10 0.0442(9) 0.0403(10) 0.0338(9) 0.0053(8) 0.0033(7) 0.0004(7)
C11 0.0687(13) 0.0414(11) 0.0469(11) 0.0020(9) 0.0103(9) -0.0017(8)
C12 0.0863(16) 0.0576(14) 0.0552(13) 0.0176(12) 0.0072(12) -0.0136(11)
C13 0.0682(14) 0.0951(19) 0.0459(12) 0.0283(13) 0.0127(10) -0.0083(12)
C14 0.0509(12) 0.0902(17) 0.0489(12) 0.0024(11) 0.0144(10) 0.0062(11)
C15 0.0457(10) 0.0517(11) 0.0456(10) -0.0022(8) 0.0055(8) 0.0003(8)
C16 0.0529(11) 0.0497(12) 0.0504(11) -0.0035(9) -0.0029(9) 0.0032(9)
C17 0.0855(16) 0.0660(15) 0.0473(12) -0.0046(12) -0.0004(11) -0.0052(10)
C18 0.0566(11) 0.0470(11) 0.0483(11) 0.0117(9) 0.0044(9) 0.0073(9)
C19 0.0831(15) 0.0441(12) 0.0632(13) 0.0022(11) 0.0082(11) 0.0061(10)
N1 0.0437(8) 0.0354(8) 0.0355(8) 0.0025(6) 0.0063(6) 0.0009(6)
N2 0.0491(9) 0.0427(9) 0.0447(9) 0.0064(7) 0.0121(7) 0.0032(7)
N3 0.0492(9) 0.0405(9) 0.0402(8) 0.0056(7) 0.0017(7) 0.0031(7)
O1 0.0832(10) 0.0615(9) 0.0461(8) 0.0317(8) 0.0101(7) 0.0075(6)
S1 0.0763(4) 0.0582(4) 0.0517(3) 0.0104(3) 0.0265(3) -0.0038(2)

loop_
_atom_type_symbol
_atom_type_description
_atom_type_scat_dispersion_real
_atom_type_scat_dispersion_imag
_atom_type_scat_source
C C 0.0033 0.0016 'International Tables Vol C Tables 4.2.6.8 and 6.1.1.4'
H H 0.0000 0.0000 'International Tables Vol C Tables 4.2.6.8 and 6.1.1.4'
N N 0.0061 0.0033 'International Tables Vol C Tables 4.2.6.8 and 6.1.1.4'
O O 0.0106 0.0060 'International Tables Vol C Tables 4.2.6.8 and 6.1.1.4'
S S 0.1246 0.1234 'International Tables Vol C Tables 4.2.6.8 and 6.1.1.4'

loop_
_geom_angle_atom_site_label_1
_geom_angle_atom_site_label_2
_geom_angle_atom_site_label_3
_geom_angle
_geom_angle_publ_flag
C2 C1 H1A 109.5 ?
C2 C1 H1B 109.5 ?
H1A C1 H1B 109.5 ?
C2 C1 H1C 109.5 ?
H1A C1 H1C 109.5 ?
H1B C1 H1C 109.5 ?
C4 C2 C1 112.75(18) ?
C4 C2 H2A 109.0 ?
C1 C2 H2A 109.0 ?
C4 C2 H2B 109.0 ?
C1 C2 H2B 109.0 ?
H2A C2 H2B 107.8 y
C5 C3 H3A 109.5 ?
C5 C3 H3B 109.5 ?
H3A C3 H3B 109.5 ?
C5 C3 H3C 109.5 ?
H3A C3 H3C 109.5 y
H3B C3 H3C 109.5 ?
C5 C4 C7 111.33(17) ?
C5 C4 C2 124.00(17) ?
C7 C4 C2 124.63(17) ?
C4 C5 C3 129.1(2) ?
C4 C5 S1 112.28(14) y
C3 C5 S1 118.62(16) ?
N2 C6 C7 127.41(16) y
N2 C6 S1 121.61(14) ?
C7 C6 S1 110.97(13) y
C6 C7 C4 113.70(16) ?
C6 C7 C8 117.71(15) ?
C4 C7 C8 128.47(16) ?
O1 C8 N1 119.51(16) y
O1 C8 C7 127.02(16) ?
N1 C8 C7 113.44(15) y
N2 C9 N3 119.98(16) y
N2 C9 N1 123.28(16) ?
N3 C9 N1 116.69(15) y
C11 C10 C15 121.21(16) ?
C11 C10 N1 120.08(15) y
C15 C10 N1 118.68(16) y
C10 C11 C12 119.69(19) ?
C10 C11 H11 120.2 ?
C12 C11 H11 120.2 ?
C13 C12 C11 119.8(2) ?
C13 C12 H12 120.1 ?
C11 C12 H12 120.1 ?
C12 C13 C14 120.3(2) ?
C12 C13 H13 119.8 ?
C14 C13 H13 119.8 ?
C13 C14 C15 120.3(2) ?
C13 C14 H14 119.8 ?
C15 C14 H14 119.8 ?
C10 C15 C14 118.60(19) ?
C10 C15 H15 120.7 ?
C14 C15 H15 120.7 ?
N3 C16 C17 112.47(16) y
N3 C16 H16A 109.1 y
C17 C16 H16A 109.1 ?
N3 C16 H16B 109.1 y
C17 C16 H16B 109.1 ?
H16A C16 H16B 107.8 ?
C16 C17 H17A 109.5 ?
C16 C17 H17B 109.5 ?
H17A C17 H17B 109.5 ?
C16 C17 H17C 109.5 ?
H17A C17 H17C 109.5 ?
H17B C17 H17C 109.5 ?
N3 C18 C19 112.54(16) ?
N3 C18 H18A 109.1 ?
C19 C18 H18A 109.1 ?
N3 C18 H18B 109.1 y
C19 C18 H18B 109.1 ?
H18A C18 H18B 107.8 ?
C18 C19 H19A 109.5 ?
C18 C19 H19B 109.5 ?
H19A C19 H19B 109.5 ?
C18 C19 H19C 109.5 ?
H19A C19 H19C 109.5 ?
H19B C19 H19C 109.5 ?
C9 N1 C8 122.48(14) y
C9 N1 C10 121.24(14) ?
C8 N1 C10 115.62(14) ?
C9 N2 C6 115.40(15) y
C9 N3 C18 115.77(14) y
C9 N3 C16 118.33(14) ?
C18 N3 C16 113.93(14) y
C6 S1 C5 91.72(9) y

loop_
_geom_bond_atom_site_label_1
_geom_bond_atom_site_label_2
_geom_bond_distance
_geom_bond_publ_flag
C1 C2 1.509(3) ?
C1 H1A 0.9600 ?
C1 H1B 0.9600 ?
C1 H1C 0.9600 ?
C2 C4 1.496(3) ?
C2 H2A 0.9700 ?
C2 H2B 0.9700 ?
C3 C5 1.502(3) ?
C3 H3A 0.9600 ?
C3 H3B 0.9600 ?
C3 H3C 0.9600 ?
C4 C5 1.365(3) ?
C4 C7 1.436(2) ?
C5 S1 1.739(2) y
C6 N2 1.361(2) y
C6 C7 1.375(2) ?
C6 S1 1.7240(18) y
C7 C8 1.437(2) ?
C8 O1 1.212(2) y
C8 N1 1.435(2) ?
C9 N2 1.303(2) y
C9 N3 1.376(2) y
C9 N1 1.389(2) ?
C10 C11 1.374(2) ?
C10 C15 1.379(2) ?
C10 N1 1.453(2) y
C11 C12 1.381(3) ?
C11 H11 0.9300 ?
C12 C13 1.374(3) ?
C12 H12 0.9300 ?
C13 C14 1.377(3) ?
C13 H13 0.9300 ?
C14 C15 1.389(3) ?
C14 H14 0.9300 ?
C15 H15 0.9300 ?
C16 N3 1.476(2) y
C16 C17 1.514(3) ?
C16 H16A 0.9700 ?
C16 H16B 0.9700 ?
C17 H17A 0.9600 ?
C17 H17B 0.9600 ?
C17 H17C 0.9600 ?
C18 N3 1.476(2) y
C18 C19 1.498(3) ?
C18 H18A 0.9700 ?
C18 H18B 0.9700 ?
C19 H19A 0.9600 ?
C19 H19B 0.9600 ?
C19 H19C 0.9600 ?

loop_
_geom_torsion_atom_site_label_1
_geom_torsion_atom_site_label_2
_geom_torsion_atom_site_label_3
_geom_torsion_atom_site_label_4
_geom_torsion
_geom_torsion_publ_flag
C1 C2 C4 C5 94.7(2) ?
C1 C2 C4 C7 -82.8(2) ?
C7 C4 C5 C3 178.9(2) ?
C2 C4 C5 C3 1.1(3) ?
C7 C4 C5 S1 0.3(2) ?
C2 C4 C5 S1 -177.44(15) ?
N2 C6 C7 C4 -178.44(17) y
S1 C6 C7 C4 0.5(2) y
N2 C6 C7 C8 5.3(3) y
S1 C6 C7 C8 -175.78(13) y
C5 C4 C7 C6 -0.5(2) ?
C2 C4 C7 C6 177.22(17) ?
C5 C4 C7 C8 175.24(17) ?
C2 C4 C7 C8 -7.0(3) ?
C6 C7 C8 O1 175.38(18) ?
C4 C7 C8 O1 -0.3(3) ?
C6 C7 C8 N1 -2.5(2) ?
C4 C7 C8 N1 -178.09(16) ?
C15 C10 C11 C12 -0.5(3) ?
N1 C10 C11 C12 -178.37(17) y
C10 C11 C12 C13 -0.2(3) ?
C11 C12 C13 C14 0.4(3) ?
C12 C13 C14 C15 0.1(3) ?
C11 C10 C15 C14 1.0(3) ?
N1 C10 C15 C14 178.91(16) y
C13 C14 C15 C10 -0.8(3) ?
N2 C9 N1 C8 5.0(3) ?
N3 C9 N1 C8 -177.50(14) ?
N2 C9 N1 C10 -165.23(16) ?
N3 C9 N1 C10 12.2(2) ?
O1 C8 N1 C9 179.79(16) y
C7 C8 N1 C9 -2.2(2) ?
O1 C8 N1 C10 -9.4(2) ?
C7 C8 N1 C10 168.60(14) ?
C11 C10 N1 C9 -120.08(19) ?
C15 C10 N1 C9 62.0(2) ?
C11 C10 N1 C8 69.0(2) ?
C15 C10 N1 C8 -108.95(17) ?
N3 C9 N2 C6 -179.92(15) y
N1 C9 N2 C6 -2.5(2) ?
C7 C6 N2 C9 -2.7(3) ?
S1 C6 N2 C9 178.44(13) ?
N2 C9 N3 C18 18.8(2) ?
N1 C9 N3 C18 -158.79(15) ?
N2 C9 N3 C16 -121.77(18) ?
N1 C9 N3 C16 60.7(2) ?
C19 C18 N3 C9 69.6(2) ?
C19 C18 N3 C16 -148.17(17) ?
C17 C16 N3 C9 -140.08(17) ?
C17 C16 N3 C18 78.7(2) ?
N2 C6 S1 C5 178.76(15) y
C7 C6 S1 C5 -0.25(15) ?
C4 C5 S1 C6 -0.06(16) ?
C3 C5 S1 C6 -178.80(17) ?

loop_
_cod_related_entry_id
_cod_related_entry_database
_cod_related_entry_code
1 ChemSpider 21127856
